data_1553420
loop_
_publ_author_name
'Ye, Jian-Liang'
'Chen, Hang'
'Zhang, Yu-Feng'
'Huang, Pei-Qiang'

_publ_section_title
;
 A versatile access to vicinal diamine motifs by highly anti-selective
 asymmetric vinylogous Mannich reactions: an efficient total synthesis of
 (+)-absouline
;
_journal_issue 6
_journal_name_full 'Organic Chemistry Frontiers'
_journal_page_first 683
_journal_paper_doi 10.1039/C6QO00022C
_journal_volume 3
_journal_year 2016
_chemical_absolute_configuration unk
_chemical_formula_moiety '0.11(C25 H48 N2 O5 S Si)'
_chemical_formula_sum 'C2.632 H5.053 N0.211 O0.526 S0.105 Si0.105'
_chemical_formula_weight 54.40
_space_group_crystal_system monoclinic
_space_group_IT_number 4
_space_group_name_Hall 'P 2yb'
_space_group_name_H-M_alt 'P 1 21 1'
_symmetry_Int_Tables_number 4
_atom_sites_solution_primary direct
_audit_creation_date 2015-01-29
_audit_creation_method
;
Olex2 1.2
(compiled 2015.01.26 svn.r3150 for OlexSys, GUI svn.r4998)
;
_audit_update_record
;
2016-01-10 deposited with the CCDC.
2016-03-18 downloaded from the CCDC.
;
_cell_angle_alpha 90
_cell_angle_beta 93.554
_cell_angle_gamma 90
_cell_formula_units_Z 19
_cell_length_a 12.5809(3)
_cell_length_b 8.9728(2)
_cell_length_c 13.3190(3)
_cell_measurement_reflns_used 9510
_cell_measurement_temperature 153(2)
_cell_measurement_theta_max 54.95
_cell_measurement_theta_min 6.13
_cell_volume 1500.64(6)
_computing_cell_refinement 'Bruker Smart'
_computing_data_collection 'Bruker Smart'
_computing_data_reduction 'Bruker SAINT'
_computing_molecular_graphics 'Olex2 (Dolomanov et al., 2009)'
_computing_publication_material 'Olex2 (Dolomanov et al., 2009)'
_computing_structure_refinement 'olex2.refine (Bourhis et al., 2015)'
_computing_structure_solution 'XS (Sheldrick, 2008)'
_diffrn_ambient_temperature 153(2)
_diffrn_measured_fraction_theta_full 0.9966
_diffrn_measured_fraction_theta_max 0.9951
_diffrn_measurement_device_type 'multiwire proportional'
_diffrn_measurement_method 'phi and omega scans'
_diffrn_radiation_monochromator graphite
_diffrn_radiation_type 'Mo K\a'
_diffrn_radiation_wavelength 0.71073
_diffrn_reflns_av_R_equivalents 0.0593
_diffrn_reflns_av_unetI/netI 0.0818
_diffrn_reflns_limit_h_max 16
_diffrn_reflns_limit_h_min -16
_diffrn_reflns_limit_k_max 11
_diffrn_reflns_limit_k_min -11
_diffrn_reflns_limit_l_max 16
_diffrn_reflns_limit_l_min -17
_diffrn_reflns_number 14824
_diffrn_reflns_theta_full 26.0000
_diffrn_reflns_theta_max 27.48
_diffrn_reflns_theta_min 3.06
_exptl_absorpt_coefficient_mu 0.181
_exptl_absorpt_correction_type none
_exptl_crystal_colour colorless
_exptl_crystal_density_diffrn 1.1437
_exptl_crystal_description rod
_exptl_crystal_F_000 564.6505
_exptl_crystal_size_max 0.40
_exptl_crystal_size_mid 0.30
_exptl_crystal_size_min 0.25
_refine_diff_density_max 0.9495
_refine_diff_density_min -1.3965
_refine_diff_density_rms 0.1509
_refine_ls_abs_structure_details 'Flack, H. D. (1983). Acta Cryst. A39, 876-881.'
_refine_ls_abs_structure_Flack 0.03(17)
_refine_ls_d_res_high 0.7702
_refine_ls_d_res_low 6.6467
_refine_ls_goodness_of_fit_ref 0.9634
_refine_ls_hydrogen_treatment mixed
_refine_ls_matrix_type full
_refine_ls_number_constraints 70
_refine_ls_number_parameters 318
_refine_ls_number_reflns 6842
_refine_ls_number_restraints 0
_refine_ls_restrained_S_all 0.9634
_refine_ls_R_factor_all 0.1561
_refine_ls_R_factor_gt 0.0612
_refine_ls_shift/su_max 0.0001
_refine_ls_shift/su_mean 0.0000
_refine_ls_structure_factor_coef Fsqd
_refine_ls_weighting_details 'w=1/[\s^2^(Fo^2^)+(0.0000P)^2^+7.8119P] where P=(Fo^2^+2Fc^2^)/3'
_refine_ls_weighting_scheme calc
_refine_ls_wR_factor_gt 0.1222
_refine_ls_wR_factor_ref 0.2001
_reflns_Friedel_coverage 0.992
_reflns_limit_h_max 16
_reflns_limit_h_min -16
_reflns_limit_k_max 11
_reflns_limit_k_min -11
_reflns_limit_l_max 17
_reflns_limit_l_min -17
_reflns_number_gt 3873
_reflns_number_total 6842
_reflns_threshold_expression I>=2u(I)
_cod_data_source_file c6qo00022c2.cif
_cod_data_source_block a
_cod_original_sg_symbol_Hall ' P 2yb'
_cod_database_code 1553420
_olex2_refinement_description
;
1. Fixed Uiso
 At 1.2 times of:
  All C(H) groups, All C(H,H) groups, All N(H) groups
 At 1.5 times of:
  All C(H,H,H) groups
2.a Ternary CH refined with riding coordinates:
 C11(H11), C17(H17), C18(H18), C19(H19), C26(H26)
2.b Secondary CH2 refined with riding coordinates:
 C24(H24a,H24b), C29(H29a,H29b)
2.c Aromatic/amide H refined with riding coordinates:
 N8(H8), C10(H10), C14(H14)
2.d Idealised Me refined as rotating group:
 C15(H15a,H15b,H15c), C21(H21a,H21b,H21c), C22(H22a,H22b,H22c), C23(H23a,H23b,
 H23c), C25(H25a,H25b,H25c), C27(H27a,H27b,H27c), C28(H28a,H28b,H28c), C30(H30a,
 H30b,H30c), C31(H31a,H31b,H31c), C32(H32a,H32b,H32c), C33(H33a,H33b,H33c),
 C1(H1a,H1b,H1c)
;
_olex2_submission_special_instructions 'No special instructions were received'

loop_
_space_group_symop_id
_space_group_symop_operation_xyz
1 x,y,z
2 -x,y+1/2,-z

loop_
_atom_site_label
_atom_site_type_symbol
_atom_site_fract_x
_atom_site_fract_y
_atom_site_fract_z
_atom_site_U_iso_or_equiv
_atom_site_adp_type
_atom_site_occupancy
_atom_site_refinement_flags_posn
S1 S -0.24727(11) -0.51745(17) -0.38158(11) 0.0348(3) Uani 1.000000 .
Si2 Si -0.23532(13) -0.23142(19) -0.88481(12) 0.0377(4) Uani 1.000000 .
O3 O -0.3579(3) -0.7017(4) -0.6527(3) 0.0375(10) Uani 1.000000 .
O4 O -0.1955(3) -0.2930(4) -0.7718(3) 0.0350(9) Uani 1.000000 .
O5 O -0.2962(3) -0.9244(4) -0.5908(4) 0.0465(12) Uani 1.000000 .
O6 O -0.2333(3) -0.3760(4) -0.3238(3) 0.0397(10) Uani 1.000000 .
O7 O -0.0713(3) -0.9365(5) -0.5801(3) 0.0413(10) Uani 1.000000 .
N8 N -0.1623(3) -0.5262(6) -0.4707(3) 0.0316(10) Uani 1.000000 .
H8 H -0.0986(3) -0.5599(6) -0.4599(3) 0.0380(12) Uiso 1.000000 R
N9 N -0.1826(3) -0.7337(5) -0.6277(4) 0.0300(10) Uani 1.000000 .
C10 C -0.0483(4) -0.5710(6) -0.6622(4) 0.0331(13) Uani 1.000000 .
H10 H -0.0116(4) -0.4872(6) -0.6824(4) 0.0397(15) Uiso 1.000000 R
C11 C -0.1658(4) -0.5768(6) -0.6524(4) 0.0316(12) Uani 1.000000 .
H11 H -0.2032(4) -0.5530(6) -0.7172(4) 0.0380(15) Uiso 1.000000 R
C12 C -0.1949(5) -0.6665(8) -0.2972(5) 0.0418(16) Uani 1.000000 .
C13 C -0.2825(4) -0.8004(7) -0.6208(5) 0.0369(13) Uani 1.000000 .
C14 C -0.0023(4) -0.7026(7) -0.6381(4) 0.0362(13) Uani 1.000000 .
H14 H 0.0700(4) -0.7240(7) -0.6386(4) 0.0434(16) Uiso 1.000000 R
C15 C -0.5279(5) -0.6032(8) -0.6891(6) 0.057(2) Uani 1.000000 .
H15a H -0.509(3) -0.5217(15) -0.645(2) 0.085(3) Uiso 1.000000 GR
H15b H -0.506(3) -0.581(3) -0.7553(17) 0.085(3) Uiso 1.000000 GR
H15c H -0.6036(5) -0.618(2) -0.692(4) 0.085(3) Uiso 1.000000 GR
C16 C -0.0855(4) -0.8066(6) -0.6111(4) 0.0329(13) Uani 1.000000 .
C17 C -0.2589(5) -0.0245(8) -0.8792(5) 0.0396(13) Uani 1.000000 .
H17 H -0.3064(5) -0.0093(8) -0.8246(5) 0.0475(16) Uiso 1.000000 R
C18 C -0.1208(5) -0.2786(8) -0.9639(5) 0.0482(17) Uani 1.000000 .
H18 H -0.0635(5) -0.2090(8) -0.9435(5) 0.058(2) Uiso 1.000000 R
C19 C -0.2031(4) -0.4718(6) -0.5708(4) 0.0297(12) Uani 1.000000 .
H19 H -0.2809(4) -0.4795(6) -0.5726(4) 0.0357(15) Uiso 1.000000 R
C20 C -0.4723(4) -0.7441(7) -0.6503(5) 0.0420(15) Uani 1.000000 .
C21 C -0.4574(5) -0.2764(9) -0.8677(6) 0.062(2) Uani 1.000000 .
H21a H -0.442(2) -0.303(6) -0.7985(10) 0.093(3) Uiso 1.000000 GR
H21b H -0.467(3) -0.1704(12) -0.873(3) 0.093(3) Uiso 1.000000 GR
H21c H -0.5213(11) -0.326(5) -0.893(3) 0.093(3) Uiso 1.000000 GR
C22 C -0.2702(6) -0.6622(9) -0.2107(6) 0.059(2) Uani 1.000000 .
H22a H -0.266(3) -0.566(2) -0.179(3) 0.089(3) Uiso 1.000000 GR
H22b H -0.3418(9) -0.681(6) -0.2367(9) 0.089(3) Uiso 1.000000 GR
H22c H -0.249(3) -0.737(4) -0.162(2) 0.089(3) Uiso 1.000000 GR
C23 C -0.0755(7) -0.4351(9) -0.9440(6) 0.073(3) Uani 1.000000 .
H23a H -0.063(5) -0.450(3) -0.8728(7) 0.109(4) Uiso 1.000000 GR
H23b H -0.125(2) -0.5081(9) -0.971(4) 0.109(4) Uiso 1.000000 GR
H23c H -0.009(3) -0.445(2) -0.976(4) 0.109(4) Uiso 1.000000 GR
C24 C -0.2335(5) -0.2371(7) -0.6797(4) 0.0415(15) Uani 1.000000 .
H24a H -0.2233(5) -0.1300(7) -0.6770(4) 0.0498(18) Uiso 1.000000 R
H24b H -0.3092(5) -0.2566(7) -0.6787(4) 0.0498(18) Uiso 1.000000 R
C25 C -0.3165(8) 0.0426(9) -0.9730(7) 0.078(3) Uani 1.000000 .
H25a H -0.270(2) 0.042(7) -1.0274(15) 0.117(4) Uiso 1.000000 GR
H25b H -0.379(3) -0.015(5) -0.991(3) 0.117(4) Uiso 1.000000 GR
H25c H -0.337(5) 0.143(3) -0.9592(17) 0.117(4) Uiso 1.000000 GR
C26 C -0.3638(5) -0.3245(7) -0.9298(5) 0.0488(17) Uani 1.000000 .
H26 H -0.3804(5) -0.2928(7) -0.9994(5) 0.059(2) Uiso 1.000000 R
C27 C -0.3558(6) -0.4971(8) -0.9296(6) 0.066(2) Uani 1.000000 .
H27a H -0.302(3) -0.5278(9) -0.974(3) 0.099(3) Uiso 1.000000 GR
H27b H -0.337(4) -0.5313(9) -0.8625(10) 0.099(3) Uiso 1.000000 GR
H27c H -0.4232(14) -0.5389(8) -0.953(4) 0.099(3) Uiso 1.000000 GR
C28 C -0.0820(5) -0.6316(8) -0.2593(5) 0.0505(18) Uani 1.000000 .
H28a H -0.0365(9) -0.634(6) -0.3146(8) 0.076(3) Uiso 1.000000 GR
H28b H -0.0795(9) -0.534(2) -0.229(3) 0.076(3) Uiso 1.000000 GR
H28c H -0.0582(15) -0.705(3) -0.210(3) 0.076(3) Uiso 1.000000 GR
C29 C -0.1768(5) -0.3073(6) -0.5882(4) 0.0369(14) Uani 1.000000 .
H29a H -0.1944(5) -0.2511(6) -0.5292(4) 0.0443(16) Uiso 1.000000 R
H29b H -0.1007(5) -0.2983(6) -0.5943(4) 0.0443(16) Uiso 1.000000 R
C30 C -0.2044(6) -0.8127(8) -0.3524(5) 0.0539(19) Uani 1.000000 .
H30a H -0.2756(12) -0.824(3) -0.382(3) 0.081(3) Uiso 1.000000 GR
H30b H -0.155(3) -0.815(2) -0.404(2) 0.081(3) Uiso 1.000000 GR
H30c H -0.189(4) -0.8929(8) -0.3062(9) 0.081(3) Uiso 1.000000 GR
C31 C -0.4957(5) -0.8724(8) -0.7223(6) 0.056(2) Uani 1.000000 .
H31a H -0.471(4) -0.848(2) -0.7868(12) 0.084(3) Uiso 1.000000 GR
H31b H -0.460(3) -0.9606(15) -0.697(2) 0.084(3) Uiso 1.000000 GR
H31c H -0.5712(6) -0.890(4) -0.729(3) 0.084(3) Uiso 1.000000 GR
C32 C -0.1590(6) 0.0664(8) -0.8507(6) 0.0560(19) Uani 1.000000 .
H32a H -0.126(2) 0.029(4) -0.789(2) 0.084(3) Uiso 1.000000 GR
H32b H -0.1099(19) 0.058(5) -0.903(2) 0.084(3) Uiso 1.000000 GR
H32c H -0.1781(8) 0.1691(13) -0.843(4) 0.084(3) Uiso 1.000000 GR
C33 C -0.4994(5) -0.7769(8) -0.5432(5) 0.0544(19) Uani 1.000000 .
H33a H -0.465(4) -0.868(3) -0.5209(15) 0.082(3) Uiso 1.000000 GR
H33b H -0.475(4) -0.696(3) -0.5002(9) 0.082(3) Uiso 1.000000 GR
H33c H -0.5751(6) -0.787(6) -0.5406(9) 0.082(3) Uiso 1.000000 GR
C1 C -0.1456(7) -0.2529(10) -1.0777(5) 0.073(3) Uani 1.000000 .
H1a H -0.202(4) -0.319(5) -1.1016(11) 0.110(4) Uiso 1.000000 GR
H1b H -0.168(5) -0.152(2) -1.0889(7) 0.110(4) Uiso 1.000000 GR
H1c H -0.0829(16) -0.272(7) -1.1132(7) 0.110(4) Uiso 1.000000 GR

loop_
_atom_site_aniso_label
_atom_site_aniso_U_11
_atom_site_aniso_U_22
_atom_site_aniso_U_33
_atom_site_aniso_U_12
_atom_site_aniso_U_13
_atom_site_aniso_U_23
S1 0.0286(7) 0.0434(8) 0.0327(7) -0.0009(7) 0.0050(6) -0.0001(7)
Si2 0.0378(9) 0.0451(10) 0.0296(8) 0.0012(8) -0.0011(7) -0.0002(8)
O3 0.0233(18) 0.036(2) 0.053(3) 0.0021(17) -0.0002(17) 0.001(2)
O4 0.047(2) 0.032(2) 0.027(2) 0.0046(19) 0.0045(17) 0.0021(17)
O5 0.042(2) 0.028(2) 0.071(3) -0.0036(19) 0.012(2) 0.002(2)
O6 0.049(3) 0.032(2) 0.039(2) -0.002(2) 0.0071(19) -0.0098(19)
O7 0.038(2) 0.036(2) 0.049(3) 0.006(2) 0.001(2) 0.003(2)
N8 0.027(2) 0.041(3) 0.027(2) 0.003(2) 0.0032(18) 0.003(2)
N9 0.022(2) 0.022(2) 0.046(3) 0.0030(19) 0.0050(19) 0.004(2)
C10 0.027(3) 0.034(3) 0.038(3) -0.004(2) 0.002(2) 0.001(2)
C11 0.030(3) 0.033(3) 0.032(3) 0.003(2) -0.000(2) 0.000(2)
C12 0.030(3) 0.059(4) 0.037(3) -0.003(3) 0.009(3) -0.006(3)
C13 0.028(3) 0.036(3) 0.047(4) 0.004(3) 0.005(3) -0.006(3)
C14 0.029(3) 0.044(4) 0.036(3) 0.005(3) 0.005(2) 0.007(3)
C15 0.030(3) 0.062(5) 0.077(6) 0.005(3) 0.000(3) 0.000(4)
C16 0.025(3) 0.035(3) 0.039(3) 0.010(2) 0.003(2) -0.005(3)
C17 0.043(3) 0.042(3) 0.034(3) -0.007(3) 0.001(2) 0.004(3)
C18 0.052(4) 0.060(5) 0.032(3) -0.007(3) 0.004(3) 0.000(3)
C19 0.031(3) 0.031(3) 0.027(3) -0.000(2) 0.000(2) -0.000(2)
C20 0.024(3) 0.051(4) 0.051(4) -0.008(3) 0.004(2) -0.006(3)
C21 0.040(4) 0.067(5) 0.078(5) -0.002(4) -0.003(4) -0.012(4)
C22 0.055(4) 0.071(5) 0.053(4) 0.006(4) 0.016(4) 0.015(4)
C23 0.079(6) 0.080(6) 0.063(5) 0.029(5) 0.028(5) 0.006(5)
C24 0.060(4) 0.043(4) 0.022(3) 0.018(3) 0.009(3) -0.002(3)
C25 0.104(7) 0.057(5) 0.067(5) 0.001(5) -0.036(5) 0.007(4)
C26 0.051(4) 0.052(4) 0.042(4) 0.006(3) -0.009(3) -0.007(3)
C27 0.065(5) 0.059(5) 0.073(6) -0.003(4) 0.001(4) -0.018(4)
C28 0.040(4) 0.064(5) 0.046(4) 0.001(3) -0.006(3) 0.009(4)
C29 0.044(3) 0.033(3) 0.033(3) 0.002(3) -0.002(3) -0.004(3)
C30 0.064(5) 0.048(4) 0.049(4) -0.007(4) -0.002(3) 0.012(3)
C31 0.037(4) 0.060(5) 0.071(5) -0.012(3) 0.002(3) -0.025(4)
C32 0.064(5) 0.051(4) 0.053(5) -0.007(4) 0.009(4) -0.005(4)
C33 0.040(4) 0.067(5) 0.058(4) -0.007(3) 0.014(3) -0.006(4)
C1 0.087(6) 0.097(7) 0.036(4) -0.002(6) 0.010(4) -0.002(4)

loop_
_atom_type_symbol
_atom_type_scat_dispersion_real
_atom_type_scat_dispersion_imag
_atom_type_scat_Cromer_Mann_a1
_atom_type_scat_Cromer_Mann_a2
_atom_type_scat_Cromer_Mann_a3
_atom_type_scat_Cromer_Mann_a4
_atom_type_scat_Cromer_Mann_b1
_atom_type_scat_Cromer_Mann_b2
_atom_type_scat_Cromer_Mann_b3
_atom_type_scat_Cromer_Mann_b4
_atom_type_scat_Cromer_Mann_c
_atom_type_scat_source
_atom_type_scat_dispersion_source
C 0.00347 0.00161 2.31000 1.02000 1.58860 0.86500 20.84390 10.20750 0.56870 51.65120 0.215599998832 'International Tables Volume C Table 6.1.1.4 (pp. 500-502)' 'Henke, Gullikson and Davis, At. Data and Nucl. Data Tables, 1993, 54, 2'
H 0.00000 0.00000 0.49300 0.32291 0.14019 0.04081 10.51090 26.12570 3.14236 57.79970 0.0030380000826 'International Tables Volume C Table 6.1.1.4 (pp. 500-502)' 'Henke, Gullikson and Davis, At. Data and Nucl. Data Tables, 1993, 54, 2'
S 0.12424 0.12443 6.90530 5.20340 1.43790 1.58630 1.46790 22.21510 0.25360 56.17200 0.866900026798 'International Tables Volume C Table 6.1.1.4 (pp. 500-502)' 'Henke, Gullikson and Davis, At. Data and Nucl. Data Tables, 1993, 54, 2'
O 0.01158 0.00611 3.04850 2.28680 1.54630 0.86700 13.27710 5.70110 0.32390 32.90890 0.250800013542 'International Tables Volume C Table 6.1.1.4 (pp. 500-502)' 'Henke, Gullikson and Davis, At. Data and Nucl. Data Tables, 1993, 54, 2'
N 0.00653 0.00323 12.21260 3.13220 2.01250 1.16630 0.00570 9.89330 28.99750 0.58260 -11.5290002823 'International Tables Volume C Table 6.1.1.4 (pp. 500-502)' 'Henke, Gullikson and Davis, At. Data and Nucl. Data Tables, 1993, 54, 2'
Si 0.08192 0.07060 6.29150 3.03530 1.98910 1.54100 2.43860 32.33370 0.67850 81.69370 1.14069998264 'International Tables Volume C Table 6.1.1.4 (pp. 500-502)' 'Henke, Gullikson and Davis, At. Data and Nucl. Data Tables, 1993, 54, 2'

loop_
_geom_angle_atom_site_label_1
_geom_angle_atom_site_label_2
_geom_angle_atom_site_label_3
_geom_angle
N8 S1 O6 110.6(3)
C12 S1 O6 106.1(3)
C12 S1 N8 100.5(3)
C17 Si2 O4 109.5(2)
C18 Si2 O4 103.6(3)
C18 Si2 C17 111.8(3)
C26 Si2 O4 110.3(3)
C26 Si2 C17 108.4(3)
C26 Si2 C18 113.2(3)
C20 O3 C13 119.2(5)
C24 O4 Si2 124.3(4)
H8 N8 S1 122.32(16)
C19 N8 S1 115.4(3)
C19 N8 H8 122.3(3)
C13 N9 C11 124.7(4)
C16 N9 C11 110.5(4)
C16 N9 C13 124.8(5)
C11 C10 H10 124.4(3)
C14 C10 H10 124.4(3)
C14 C10 C11 111.2(5)
C10 C11 N9 102.2(4)
H11 C11 N9 109.8(3)
H11 C11 C10 109.8(3)
C19 C11 N9 112.1(5)
C19 C11 C10 112.9(5)
C19 C11 H11 109.8(3)
C22 C12 S1 103.0(5)
C28 C12 S1 110.3(5)
C28 C12 C22 110.8(6)
C30 C12 S1 108.7(4)
C30 C12 C22 110.8(6)
C30 C12 C28 112.8(6)
O5 C13 O3 127.0(5)
N9 C13 O3 108.4(5)
N9 C13 O5 124.6(5)
H14 C14 C10 125.8(3)
C16 C14 C10 108.3(5)
C16 C14 H14 125.8(3)
H15b C15 H15a 109.5
H15c C15 H15a 109.5
H15c C15 H15b 109.5
C20 C15 H15a 109.5
C20 C15 H15b 109.5
C20 C15 H15c 109.5
N9 C16 O7 126.9(5)
C14 C16 O7 125.9(5)
C14 C16 N9 107.2(5)
H17 C17 Si2 105.8(2)
C25 C17 Si2 115.1(5)
C25 C17 H17 105.8(5)
C32 C17 Si2 114.1(5)
C32 C17 H17 105.8(4)
C32 C17 C25 109.5(6)
H18 C18 Si2 106.1(2)
C23 C18 Si2 113.5(5)
C23 C18 H18 106.1(4)
C1 C18 Si2 113.5(5)
C1 C18 H18 106.1(4)
C1 C18 C23 110.9(7)
C11 C19 N8 109.3(4)
H19 C19 N8 106.8(3)
H19 C19 C11 106.8(3)
C29 C19 N8 112.8(5)
C29 C19 C11 114.0(5)
C29 C19 H19 106.8(3)
C15 C20 O3 101.9(5)
C31 C20 O3 109.2(5)
C31 C20 C15 110.4(6)
C33 C20 O3 110.1(5)
C33 C20 C15 110.9(6)
C33 C20 C31 113.7(6)
H21b C21 H21a 109.5
H21c C21 H21a 109.5
H21c C21 H21b 109.5
C26 C21 H21a 109.5
C26 C21 H21b 109.5
C26 C21 H21c 109.5
H22a C22 C12 109.5
H22b C22 C12 109.5
H22b C22 H22a 109.5
H22c C22 C12 109.5
H22c C22 H22a 109.5
H22c C22 H22b 109.5
H23a C23 C18 109.5
H23b C23 C18 109.5
H23b C23 H23a 109.5
H23c C23 C18 109.5
H23c C23 H23a 109.5
H23c C23 H23b 109.5
H24a C24 O4 109.2(3)
H24b C24 O4 109.2(3)
H24b C24 H24a 107.9
C29 C24 O4 112.2(5)
C29 C24 H24a 109.2(3)
C29 C24 H24b 109.2(4)
H25a C25 C17 109.5
H25b C25 C17 109.5
H25b C25 H25a 109.5
H25c C25 C17 109.5
H25c C25 H25a 109.5
H25c C25 H25b 109.5
C21 C26 Si2 112.0(5)
H26 C26 Si2 107.5(2)
H26 C26 C21 107.5(4)
C27 C26 Si2 112.8(5)
C27 C26 C21 109.3(7)
C27 C26 H26 107.5(4)
H27a C27 C26 109.5
H27b C27 C26 109.5
H27b C27 H27a 109.5
H27c C27 C26 109.5
H27c C27 H27a 109.5
H27c C27 H27b 109.5
H28a C28 C12 109.5
H28b C28 C12 109.5
H28b C28 H28a 109.5
H28c C28 C12 109.5
H28c C28 H28a 109.5
H28c C28 H28b 109.5
C24 C29 C19 115.3(5)
H29a C29 C19 108.4(3)
H29a C29 C24 108.4(3)
H29b C29 C19 108.4(3)
H29b C29 C24 108.4(4)
H29b C29 H29a 107.5
H30a C30 C12 109.5
H30b C30 C12 109.5
H30b C30 H30a 109.5
H30c C30 C12 109.5
H30c C30 H30a 109.5
H30c C30 H30b 109.5
H31a C31 C20 109.5
H31b C31 C20 109.5
H31b C31 H31a 109.5
H31c C31 C20 109.5
H31c C31 H31a 109.5
H31c C31 H31b 109.5
H32a C32 C17 109.5
H32b C32 C17 109.5
H32b C32 H32a 109.5
H32c C32 C17 109.5
H32c C32 H32a 109.5
H32c C32 H32b 109.5
H33a C33 C20 109.5
H33b C33 C20 109.5
H33b C33 H33a 109.5
H33c C33 C20 109.5
H33c C33 H33a 109.5
H33c C33 H33b 109.5
H1a C1 C18 109.5
H1b C1 C18 109.5
H1b C1 H1a 109.5
H1c C1 C18 109.5
H1c C1 H1a 109.5
H1c C1 H1b 109.5

loop_
_geom_bond_atom_site_label_1
_geom_bond_atom_site_label_2
_geom_bond_distance
S1 O6 1.489(4)
S1 N8 1.648(4)
S1 C12 1.842(7)
Si2 O4 1.652(4)
Si2 C17 1.882(7)
Si2 C18 1.885(7)
Si2 C26 1.884(7)
O3 C13 1.347(7)
O3 C20 1.491(6)
O4 C24 1.434(6)
O5 C13 1.198(7)
O7 C16 1.246(7)
N8 H8 0.8600
N8 C19 1.481(7)
N9 C11 1.464(7)
N9 C13 1.400(7)
N9 C16 1.391(6)
C10 H10 0.9300
C10 C11 1.493(8)
C10 C14 1.346(8)
C11 H11 0.9800
C11 C19 1.533(8)
C12 C22 1.537(9)
C12 C28 1.511(8)
C12 C30 1.505(9)
C14 H14 0.9300
C14 C16 1.464(8)
C15 H15a 0.9600
C15 H15b 0.9600
C15 H15c 0.9600
C15 C20 1.519(9)
C17 H17 0.9800
C17 C25 1.529(9)
C17 C32 1.526(9)
C18 H18 0.9800
C18 C23 1.533(10)
C18 C1 1.546(9)
C19 H19 0.9800
C19 C29 1.533(8)
C20 C31 1.516(9)
C20 C33 1.515(9)
C21 H21a 0.9600
C21 H21b 0.9600
C21 H21c 0.9600
C21 C26 1.542(10)
C22 H22a 0.9600
C22 H22b 0.9600
C22 H22c 0.9600
C23 H23a 0.9600
C23 H23b 0.9600
C23 H23c 0.9600
C24 H24a 0.9700
C24 H24b 0.9700
C24 C29 1.511(8)
C25 H25a 0.9600
C25 H25b 0.9600
C25 H25c 0.9600
C26 H26 0.9800
C26 C27 1.552(10)
C27 H27a 0.9600
C27 H27b 0.9600
C27 H27c 0.9600
C28 H28a 0.9600
C28 H28b 0.9600
C28 H28c 0.9600
C29 H29a 0.9700
C29 H29b 0.9700
C30 H30a 0.9600
C30 H30b 0.9600
C30 H30c 0.9600
C31 H31a 0.9600
C31 H31b 0.9600
C31 H31c 0.9600
C32 H32a 0.9600
C32 H32b 0.9600
C32 H32c 0.9600
C33 H33a 0.9600
C33 H33b 0.9600
C33 H33c 0.9600
C1 H1a 0.9600
C1 H1b 0.9600
C1 H1c 0.9600
